data_7019689
loop_
_publ_author_name
'Zhang, Chun-Jing'
'Pang, Hai-Jun'
'Tang, Qun'
'Chen, Ya-Guang'

_publ_section_title
;
 A feasible route to approach 3D POM-based hybrids: utilizing substituted
 or reduced Keggin anions with high charge density.
;
_journal_issue 31
_journal_name_full 'Dalton transactions (Cambridge, England : 2003)'
_journal_page_first 9365
_journal_page_last 9372
_journal_paper_doi 10.1039/c2dt30152k
_journal_volume 41
_journal_year 2012
_chemical_formula_sum 'C28 H46 Ag4.33 Mn Mo11 N24 Na0.67 O42 P'
_chemical_formula_weight 3014.57
_chemical_name_systematic
;
?
;
_space_group_IT_number 2
_symmetry_cell_setting triclinic
_symmetry_space_group_name_Hall '-P 1'
_symmetry_space_group_name_H-M 'P -1'
_atom_sites_solution_hydrogens geom
_atom_sites_solution_primary direct
_atom_sites_solution_secondary difmap
_audit_creation_method SHELXL-97
_cell_angle_alpha 65.148(3)
_cell_angle_beta 70.187(3)
_cell_angle_gamma 73.344(3)
_cell_formula_units_Z 1
_cell_length_a 10.913(4)
_cell_length_b 13.861(5)
_cell_length_c 13.935(5)
_cell_measurement_reflns_used 3147
_cell_measurement_temperature 293(2)
_cell_measurement_theta_max 29.17
_cell_measurement_theta_min 2.44
_cell_volume 1773.6(11)
_computing_cell_refinement 'Bruker SMART'
_computing_data_collection 'Bruker SMART'
_computing_data_reduction 'Bruker SAINT'
_computing_molecular_graphics 'Bruker SHELXTL'
_computing_publication_material 'Bruker SHELXTL'
_computing_structure_refinement 'SHELXL-97 (Sheldrick, 1997)'
_computing_structure_solution 'SHELXS-97 (Sheldrick, 1990)'
_diffrn_ambient_temperature 293(2)
_diffrn_measured_fraction_theta_full 0.984
_diffrn_measured_fraction_theta_max 0.984
_diffrn_measurement_device_type 'CCD area detector'
_diffrn_measurement_method 'phi and omega scans'
_diffrn_radiation_monochromator graphite
_diffrn_radiation_source 'fine-focus sealed tube'
_diffrn_radiation_type MoK\\a
_diffrn_radiation_wavelength 0.71069
_diffrn_reflns_av_R_equivalents 0.0380
_diffrn_reflns_av_sigmaI/netI 0.0854
_diffrn_reflns_limit_h_max 12
_diffrn_reflns_limit_h_min -12
_diffrn_reflns_limit_k_max 14
_diffrn_reflns_limit_k_min -16
_diffrn_reflns_limit_l_max 16
_diffrn_reflns_limit_l_min -16
_diffrn_reflns_number 11107
_diffrn_reflns_theta_full 25.00
_diffrn_reflns_theta_max 25.00
_diffrn_reflns_theta_min 2.73
_diffrn_standards_decay_% none
_diffrn_standards_number 2
_exptl_absorpt_coefficient_mu 3.344
_exptl_absorpt_correction_T_max 0.495
_exptl_absorpt_correction_T_min 0.394
_exptl_absorpt_correction_type multi-scan
_exptl_absorpt_process_details 'SADABS (Sheldrick, 1996)'
_exptl_crystal_colour orange
_exptl_crystal_density_diffrn 2.817
_exptl_crystal_density_method 'not measured'
_exptl_crystal_description cuboid
_exptl_crystal_F_000 1423.8
_exptl_crystal_size_max 0.29
_exptl_crystal_size_mid 0.26
_exptl_crystal_size_min 0.21
_refine_diff_density_max 3.112
_refine_diff_density_min -2.269
_refine_diff_density_rms 0.314
_refine_ls_extinction_coef 0.0043(4)
_refine_ls_extinction_expression Fc^*^=kFc[1+0.001xFc^2^\\l^3^/sin(2\\q)]^-1/4^
_refine_ls_extinction_method SHELXL
_refine_ls_goodness_of_fit_ref 1.060
_refine_ls_hydrogen_treatment constr
_refine_ls_matrix_type full
_refine_ls_number_parameters 534
_refine_ls_number_reflns 6250
_refine_ls_number_restraints 90
_refine_ls_restrained_S_all 1.064
_refine_ls_R_factor_all 0.1110
_refine_ls_R_factor_gt 0.0835
_refine_ls_shift/su_max 0.000
_refine_ls_shift/su_mean 0.000
_refine_ls_structure_factor_coef Fsqd
_refine_ls_weighting_details 'calc w=1/[\\s^2^(Fo^2^)+(0.0904P)^2^+57.0922P] where P=(Fo^2^+2Fc^2^)/3'
_refine_ls_weighting_scheme calc
_refine_ls_wR_factor_gt 0.2054
_refine_ls_wR_factor_ref 0.2169
_reflns_number_gt 4438
_reflns_number_total 6250
_reflns_threshold_expression >2sigma(I)
_cod_data_source_file c2dt30152k.txt
_cod_data_source_block p1
_cod_depositor_comments
;
The following automatic conversions were performed:

'_symmetry_cell_setting' value 'Triclinic' changed to 'triclinic'
according to /home/saulius/struct/CIF-dictionaries/cif_core.dic
dictionary named 'cif_core.dic' version 2.4.1 from 2010-06-29.

Automatic conversion script
Id: cif_fix_values 1891 2012-01-12 08:04:46Z andrius 
;
_cod_original_sg_symbol_H-M 'P-1 '
_cod_original_formula_sum 'C28 H46 Ag4.33 Mn Mo11 N24 Na0.67 O42 P '
_cod_database_code 7019689

loop_
_symmetry_equiv_pos_as_xyz
'x, y, z'
'-x, -y, -z'

loop_
_atom_site_label
_atom_site_type_symbol
_atom_site_fract_x
_atom_site_fract_y
_atom_site_fract_z
_atom_site_U_iso_or_equiv
_atom_site_adp_type
_atom_site_occupancy
_atom_site_symmetry_multiplicity
_atom_site_calc_flag
_atom_site_refinement_flags
Mo1 Mo 1.55499(14) 0.51347(11) 0.23282(11) 0.0213(4) Uani 1 1 d .
Mo2 Mo 1.22339(13) 0.52027(11) 0.22562(11) 0.0208(4) Uani 1 1 d .
Mo3 Mo 1.41135(13) 0.26456(11) 0.01813(13) 0.0245(4) Uani 1 1 d .
Mo4 Mo 1.74007(14) 0.25940(11) 0.02578(12) 0.0240(4) Uani 1 1 d .
Mo5 Mo 1.46310(11) 0.27931(9) 0.25009(9) 0.0064(3) Uani 1 1 d .
Mn1 Mn 1.82497(17) 0.49582(14) 0.00305(15) 0.0236(5) Uani 0.50 1 d P
Mo6 Mo 1.82497(17) 0.49582(14) 0.00305(15) 0.0236(5) Uani 0.50 1 d P
P1 P 1.5000 0.5000 0.0000 0.0323(15) Uani 1 2 d S
Ag1 Ag 1.3443(2) -0.01336(15) 0.00008(15) 0.0628(6) Uani 1 1 d .
Ag2 Ag 1.0717(2) 0.2324(3) 0.05537(18) 0.0903(9) Uani 1 1 d .
Na1 Na 1.5000 0.0000 0.5000 0.057(3) Uani 0.670(15) 2 d SP
Ag3 Ag 1.5000 0.0000 0.5000 0.057(3) Uani 0.330(15) 2 d SP
N3 N 1.118(2) 0.2293(18) -0.2663(17) 0.066(6) Uani 1 1 d .
N4 N 1.1675(17) 0.3161(19) -0.2900(17) 0.058(5) Uani 1 1 d .
N5 N 1.1111(19) 0.253(3) -0.1076(19) 0.089(9) Uani 1 1 d .
N6 N 1.242(2) -0.1084(17) 0.3490(16) 0.068(6) Uani 1 1 d .
N8 N 1.235(2) -0.2043(16) 0.3386(16) 0.058(5) Uani 1 1 d .
N9 N 1.432(2) 0.0840(16) -0.3490(17) 0.059(5) Uani 1 1 d .
N10 N 1.4339(17) 0.1774(15) -0.3378(16) 0.050(5) Uani 1 1 d .
N11 N 1.276(2) -0.0843(15) 0.1713(16) 0.057(5) Uani 1 1 d .
N12 N 1.395(2) 0.0588(16) -0.1699(14) 0.056(5) Uani 1 1 d .
O1W O 1.720(3) 0.027(2) 0.478(3) 0.140(11) Uani 1 1 d .
O1 O 1.646(2) 0.454(2) -0.041(2) 0.037(6) Uani 0.50 1 d P
O2W O 0.894(4) -0.020(3) 0.286(3) 0.084(12) Uani 0.50 1 d P
O2 O 1.460(3) 0.466(2) 0.1155(19) 0.043(7) Uani 0.50 1 d P
O3 O 1.518(2) 0.3794(19) 0.0579(19) 0.030(5) Uani 0.50 1 d PU
O4 O 1.2495(18) 0.3510(16) 0.0396(16) 0.085(6) Uani 1 1 d U
O5 O 1.134(3) 0.4918(15) 0.1520(17) 0.099(8) Uani 1 1 d .
O6 O 2.0000 0.5000 0.0000 0.076(7) Uani 1 2 d SU
O7 O 1.5386(17) 0.3674(13) 0.2812(15) 0.065(4) Uani 1 1 d U
O8 O 1.3949(19) 0.2369(17) 0.1700(16) 0.080(5) Uani 1 1 d U
O9 O 1.549(2) 0.6592(16) 0.1400(17) 0.091(6) Uani 1 1 d U
O10 O 1.5990(19) 0.2247(18) 0.0037(16) 0.082(5) Uani 1 1 d U
O11 O 1.1032(18) 0.5263(16) 0.3355(17) 0.088(7) Uani 1 1 d .
O12 O 1.6371(19) 0.2372(17) 0.1712(16) 0.081(5) Uani 1 1 d U
O13 O 1.577(3) 0.541(2) 0.047(2) 0.039(6) Uani 0.50 1 d P
O14 O 1.727(2) 0.4836(16) 0.1547(17) 0.090(6) Uani 1 1 d U
O15 O 1.830(2) 0.3415(16) 0.0445(15) 0.081(5) Uani 1 1 d U
O16 O 1.2956(16) 0.3667(14) 0.2813(15) 0.064(4) Uani 1 1 d U
O17 O 1.5723(19) 0.5210(16) 0.3435(17) 0.081(6) Uani 1 1 d .
O18 O 1.789(2) 0.3345(17) -0.1324(17) 0.089(6) Uani 1 1 d U
O19 O 1.3638(17) 0.5420(14) 0.2656(15) 0.069(5) Uani 1 1 d U
O20 O 1.4473(18) 0.1724(14) 0.3682(14) 0.069(5) Uani 1 1 d U
O21 O 1.376(2) 0.1538(15) 0.0257(15) 0.074(5) Uani 1 1 d .
O22 O 1.8432(15) 0.1412(13) 0.0416(12) 0.057(4) Uani 1 1 d .
C1 C 1.079(3) 0.188(3) -0.162(3) 0.084(9) Uani 1 1 d U
H1A H 1.0364 0.1286 -0.1239 0.101 Uiso 1 1 calc R
C3 C 1.202(3) -0.299(2) 0.430(2) 0.070(8) Uani 1 1 d .
H3A H 1.2381 -0.3060 0.4877 0.084 Uiso 1 1 calc R
H3B H 1.2427 -0.3612 0.4087 0.084 Uiso 1 1 calc R
C4 C 1.061(3) -0.299(2) 0.473(2) 0.073(8) Uani 1 1 d .
H4A H 1.0474 -0.3685 0.5310 0.087 Uiso 1 1 calc R
H4B H 1.0250 -0.2931 0.4155 0.087 Uiso 1 1 calc R
C6 C 1.261(3) -0.045(2) 0.253(2) 0.077(9) Uani 1 1 d .
H6A H 1.2639 0.0267 0.2353 0.092 Uiso 1 1 calc R
C7 C 1.157(2) 0.333(3) -0.195(2) 0.069(8) Uani 1 1 d .
H7A H 1.1789 0.3920 -0.1943 0.083 Uiso 1 1 calc R
C8 C 0.986(3) -0.212(3) 0.517(2) 0.093(11) Uani 1 1 d .
H8A H 0.8921 -0.2105 0.5291 0.112 Uiso 1 1 calc R
H8B H 1.0069 -0.1440 0.4610 0.112 Uiso 1 1 calc R
C9 C 1.215(3) 0.386(2) -0.402(2) 0.067(7) Uani 1 1 d .
H9A H 1.1416 0.4171 -0.4363 0.081 Uiso 1 1 calc R
H9B H 1.2466 0.4440 -0.4017 0.081 Uiso 1 1 calc R
C10 C 1.320(2) 0.331(2) -0.4678(18) 0.056(6) Uani 1 1 d .
H10A H 1.3415 0.3837 -0.5411 0.067 Uiso 1 1 calc R
H10B H 1.2839 0.2771 -0.4723 0.067 Uiso 1 1 calc R
C11 C 1.264(3) -0.187(2) 0.2322(18) 0.069(8) Uani 1 1 d .
H11A H 1.2733 -0.2399 0.2041 0.083 Uiso 1 1 calc R
C12 C 1.407(2) 0.017(2) -0.246(2) 0.058(6) Uani 1 1 d .
H12A H 1.3989 -0.0536 -0.2272 0.070 Uiso 1 1 calc R
C13 C 1.446(2) 0.277(2) -0.4352(16) 0.062(8) Uani 1 1 d .
H13A H 1.5114 0.2591 -0.4957 0.075 Uiso 1 1 calc R
H13B H 1.4785 0.3265 -0.4210 0.075 Uiso 1 1 calc R
C14 C 1.422(2) 0.1603(19) -0.2354(18) 0.051(6) Uani 1 1 d .
H14A H 1.4302 0.2101 -0.2106 0.061 Uiso 1 1 calc R
N2 N 1.009(2) -0.220(2) 0.6223(15) 0.068(6) Uani 1 1 d .
N1 N 1.131(2) -0.227(2) 0.623(2) 0.089(8) Uani 1 1 d .
C5 C 0.926(2) -0.232(2) 0.718(2) 0.065(8) Uani 1 1 d .
H5A H 0.8399 -0.2438 0.7373 0.078 Uiso 1 1 calc R
N7 N 0.989(2) -0.225(2) 0.7857(18) 0.076(7) Uani 1 1 d .
C2 C 1.122(3) -0.225(3) 0.720(2) 0.088(11) Uani 1 1 d .
H2A H 1.1931 -0.2232 0.7420 0.106 Uiso 1 1 calc R

loop_
_atom_site_aniso_label
_atom_site_aniso_U_11
_atom_site_aniso_U_22
_atom_site_aniso_U_33
_atom_site_aniso_U_23
_atom_site_aniso_U_13
_atom_site_aniso_U_12
Mo1 0.0237(8) 0.0216(7) 0.0168(7) -0.0079(6) -0.0033(6) -0.0018(6)
Mo2 0.0214(7) 0.0225(8) 0.0171(7) -0.0071(6) -0.0023(6) -0.0047(6)
Mo3 0.0179(7) 0.0163(7) 0.0414(9) -0.0184(7) 0.0031(6) -0.0061(6)
Mo4 0.0214(7) 0.0192(7) 0.0388(9) -0.0155(6) -0.0157(7) 0.0036(6)
Mo5 0.0079(6) 0.0062(6) 0.0023(5) -0.0014(4) 0.0012(4) -0.0002(4)
Mn1 0.0147(8) 0.0158(9) 0.0352(10) 0.0021(8) -0.0112(8) -0.0069(7)
Mo6 0.0147(8) 0.0158(9) 0.0352(10) 0.0021(8) -0.0112(8) -0.0069(7)
P1 0.023(3) 0.027(3) 0.038(4) -0.005(3) -0.011(3) 0.002(3)
Ag1 0.0865(15) 0.0531(11) 0.0452(10) -0.0172(9) -0.0118(10) -0.0132(10)
Ag2 0.0628(14) 0.166(3) 0.0538(12) -0.0514(15) 0.0012(10) -0.0372(16)
Na1 0.075(4) 0.034(3) 0.045(3) 0.003(2) -0.022(3) -0.002(3)
Ag3 0.075(4) 0.034(3) 0.045(3) 0.003(2) -0.022(3) -0.002(3)
N3 0.082(15) 0.067(14) 0.052(12) -0.031(11) 0.000(11) -0.024(12)
N4 0.029(9) 0.088(16) 0.065(13) -0.040(12) -0.017(9) 0.003(10)
N5 0.031(11) 0.18(3) 0.060(14) -0.048(17) 0.011(10) -0.041(15)
N6 0.093(17) 0.059(13) 0.046(12) -0.022(10) -0.012(11) -0.006(12)
N8 0.075(14) 0.048(11) 0.059(12) -0.017(10) -0.029(11) -0.010(10)
N9 0.061(13) 0.052(12) 0.064(13) -0.025(11) -0.009(10) -0.010(10)
N10 0.043(10) 0.047(11) 0.063(12) -0.026(10) -0.013(9) -0.003(9)
N11 0.078(14) 0.047(11) 0.054(12) -0.020(10) -0.010(10) -0.026(11)
N12 0.064(13) 0.063(13) 0.034(10) -0.014(9) -0.006(9) -0.012(11)
O1W 0.12(2) 0.12(2) 0.18(3) -0.02(2) -0.04(2) -0.078(18)
O1 0.024(13) 0.054(17) 0.039(14) -0.030(13) 0.012(11) -0.017(12)
O2W 0.07(3) 0.09(3) 0.10(3) -0.04(2) -0.02(2) -0.03(2)
O2 0.061(18) 0.025(13) 0.022(12) 0.001(11) -0.010(12) 0.004(13)
O3 0.023(8) 0.035(9) 0.030(9) -0.007(7) -0.004(7) -0.010(7)
O4 0.063(8) 0.070(9) 0.076(9) -0.003(7) 0.002(7) -0.006(7)
O5 0.17(2) 0.051(11) 0.094(15) 0.012(10) -0.080(15) -0.045(13)
O6 0.079(11) 0.067(10) 0.076(11) -0.022(8) -0.019(8) -0.011(8)
O7 0.063(8) 0.059(8) 0.082(8) -0.025(7) -0.022(7) -0.020(6)
O8 0.070(9) 0.103(10) 0.092(9) -0.055(8) -0.026(7) -0.014(7)
O9 0.080(9) 0.074(9) 0.087(9) -0.016(7) -0.010(7) 0.000(7)
O10 0.072(9) 0.106(10) 0.077(9) -0.050(7) -0.011(7) -0.010(7)
O11 0.061(11) 0.086(14) 0.096(14) -0.051(12) 0.041(10) -0.026(10)
O12 0.074(9) 0.094(9) 0.080(9) -0.042(7) -0.014(7) -0.013(7)
O13 0.049(16) 0.035(14) 0.054(17) -0.022(13) -0.036(14) 0.001(12)
O14 0.084(9) 0.068(9) 0.081(9) -0.012(7) -0.002(7) -0.006(7)
O15 0.108(10) 0.079(9) 0.070(8) -0.018(7) -0.041(7) -0.030(7)
O16 0.058(8) 0.060(8) 0.078(8) -0.030(7) -0.023(7) 0.001(6)
O17 0.084(13) 0.080(13) 0.113(16) -0.067(12) -0.048(12) 0.013(10)
O18 0.111(10) 0.083(9) 0.081(9) -0.017(7) -0.045(8) -0.024(8)
O19 0.058(8) 0.064(8) 0.079(8) -0.022(7) -0.018(7) -0.009(6)
O20 0.077(8) 0.054(8) 0.059(8) 0.003(6) -0.024(7) -0.014(7)
O21 0.095(14) 0.074(12) 0.075(12) -0.040(10) -0.012(10) -0.037(11)
O22 0.053(9) 0.062(10) 0.040(8) -0.018(7) -0.001(7) -0.003(8)
C1 0.085(12) 0.074(11) 0.079(12) -0.026(9) -0.008(9) -0.009(9)
C3 0.08(2) 0.057(16) 0.063(16) -0.013(13) -0.004(15) -0.033(15)
C4 0.08(2) 0.09(2) 0.057(15) -0.041(15) -0.009(14) -0.013(17)
C6 0.11(2) 0.046(14) 0.041(14) -0.012(12) -0.009(14) 0.023(15)
C7 0.033(12) 0.12(3) 0.066(17) -0.054(18) -0.013(12) -0.007(14)
C8 0.08(2) 0.11(3) 0.059(17) -0.030(17) -0.034(15) 0.044(19)
C9 0.09(2) 0.049(14) 0.061(16) -0.021(13) -0.025(15) -0.004(14)
C10 0.067(15) 0.057(15) 0.040(12) -0.013(11) -0.019(11) -0.007(12)
C11 0.09(2) 0.08(2) 0.030(12) -0.010(12) -0.003(12) -0.045(17)
C12 0.064(15) 0.052(14) 0.054(14) -0.013(12) -0.031(12) 0.007(12)
C13 0.035(12) 0.11(2) 0.021(10) -0.002(12) -0.002(9) -0.018(13)
C14 0.064(15) 0.057(14) 0.044(12) -0.026(11) -0.022(11) -0.006(12)
N2 0.047(12) 0.117(19) 0.033(10) -0.015(11) -0.004(9) -0.033(12)
N1 0.066(16) 0.14(2) 0.066(15) -0.060(16) 0.007(12) -0.023(16)
C5 0.019(10) 0.12(2) 0.077(17) -0.056(17) -0.009(11) -0.015(13)
N7 0.061(14) 0.12(2) 0.064(14) -0.036(14) -0.012(11) -0.042(14)
C2 0.049(15) 0.14(3) 0.051(16) -0.006(17) -0.002(13) -0.035(18)

loop_
_atom_type_symbol
_atom_type_description
_atom_type_scat_dispersion_real
_atom_type_scat_dispersion_imag
_atom_type_scat_source
C C 0.0033 0.0016 'International Tables Vol C Tables 4.2.6.8 and 6.1.1.4'
H H 0.0000 0.0000 'International Tables Vol C Tables 4.2.6.8 and 6.1.1.4'
N N 0.0061 0.0033 'International Tables Vol C Tables 4.2.6.8 and 6.1.1.4'
O O 0.0106 0.0060 'International Tables Vol C Tables 4.2.6.8 and 6.1.1.4'
P P 0.1023 0.0942 'International Tables Vol C Tables 4.2.6.8 and 6.1.1.4'
Mn Mn 0.3368 0.7283 'International Tables Vol C Tables 4.2.6.8 and 6.1.1.4'
Mo Mo -1.6832 0.6857 'International Tables Vol C Tables 4.2.6.8 and 6.1.1.4'
Ag Ag -0.8971 1.1015 'International Tables Vol C Tables 4.2.6.8 and 6.1.1.4'
Na Na 0.0362 0.0249 'International Tables Vol C Tables 4.2.6.8 and 6.1.1.4'

loop_
_geom_angle_atom_site_label_1
_geom_angle_atom_site_label_2
_geom_angle_atom_site_label_3
_geom_angle
_geom_angle_site_symmetry_1
_geom_angle_site_symmetry_3
O17 Mo1 O14 103.8(10) . .
O17 Mo1 O9 100.2(10) . .
O14 Mo1 O9 89.2(9) . .
O17 Mo1 O7 102.0(9) . .
O14 Mo1 O7 89.9(8) . .
O9 Mo1 O7 157.4(9) . .
O17 Mo1 O19 98.5(9) . .
O14 Mo1 O19 157.7(10) . .
O9 Mo1 O19 86.8(8) . .
O7 Mo1 O19 85.5(7) . .
O17 Mo1 O13 162.1(10) . .
O14 Mo1 O13 65.5(10) . .
O9 Mo1 O13 66.5(9) . .
O7 Mo1 O13 92.7(8) . .
O19 Mo1 O13 92.8(8) . .
O11 Mo2 O5 100.2(12) . .
O11 Mo2 O18 102.0(10) . 2_865
O5 Mo2 O18 90.9(8) . 2_865
O11 Mo2 O19 98.0(10) . .
O5 Mo2 O19 161.6(10) . .
O18 Mo2 O19 87.5(8) 2_865 .
O11 Mo2 O16 98.6(9) . .
O5 Mo2 O16 89.3(8) . .
O18 Mo2 O16 159.0(9) 2_865 .
O19 Mo2 O16 85.7(7) . .
O11 Mo2 O1 164.5(11) . 2_865
O5 Mo2 O1 70.5(10) . 2_865
O18 Mo2 O1 66.7(10) 2_865 2_865
O19 Mo2 O1 92.1(8) . 2_865
O16 Mo2 O1 93.8(9) . 2_865
O21 Mo3 O4 103.9(10) . .
O21 Mo3 O10 100.9(10) . .
O4 Mo3 O10 154.8(10) . .
O21 Mo3 O8 102.0(9) . .
O4 Mo3 O8 84.3(9) . .
O10 Mo3 O8 86.2(8) . .
O21 Mo3 O9 100.0(10) . 2_865
O4 Mo3 O9 92.5(8) . 2_865
O10 Mo3 O9 87.6(9) . 2_865
O8 Mo3 O9 157.9(9) . 2_865
O21 Mo3 O13 159.1(9) . 2_865
O4 Mo3 O13 66.0(9) . 2_865
O10 Mo3 O13 91.7(9) . 2_865
O8 Mo3 O13 95.3(9) . 2_865
O9 Mo3 O13 63.7(9) 2_865 2_865
O22 Mo4 O15 103.1(9) . .
O22 Mo4 O10 99.3(9) . .
O15 Mo4 O10 157.5(9) . .
O22 Mo4 O12 101.3(8) . .
O15 Mo4 O12 87.8(9) . .
O10 Mo4 O12 86.2(8) . .
O22 Mo4 O18 102.2(8) . .
O15 Mo4 O18 90.5(8) . .
O10 Mo4 O18 86.4(8) . .
O12 Mo4 O18 156.2(9) . .
O22 Mo4 O1 162.9(7) . .
O15 Mo4 O1 68.1(8) . .
O10 Mo4 O1 90.6(9) . .
O12 Mo4 O1 93.3(8) . .
O18 Mo4 O1 64.2(9) . .
O20 Mo5 O8 100.1(9) . .
O20 Mo5 O7 101.5(8) . .
O8 Mo5 O7 158.4(8) . .
O20 Mo5 O16 99.4(8) . .
O8 Mo5 O16 88.1(8) . .
O7 Mo5 O16 88.3(8) . .
O20 Mo5 O12 101.6(9) . .
O8 Mo5 O12 89.0(9) . .
O7 Mo5 O12 86.8(8) . .
O16 Mo5 O12 159.0(8) . .
O20 Mo5 O3 159.4(9) . .
O8 Mo5 O3 66.4(8) . .
O7 Mo5 O3 92.8(8) . .
O16 Mo5 O3 95.7(8) . .
O12 Mo5 O3 64.2(8) . .
O20 Mo5 O2 162.6(9) . .
O8 Mo5 O2 92.7(9) . .
O7 Mo5 O2 66.2(9) . .
O16 Mo5 O2 69.0(8) . .
O12 Mo5 O2 90.3(9) . .
O3 Mo5 O2 38.0(9) . .
O6 Mn1 O4 100.5(6) . 2_865
O6 Mn1 O15 102.3(6) . .
O4 Mn1 O15 157.2(9) 2_865 .
O6 Mn1 O14 102.4(7) . .
O4 Mn1 O14 87.0(8) 2_865 .
O15 Mn1 O14 89.0(9) . .
O6 Mn1 O5 96.1(7) . 2_865
O4 Mn1 O5 89.2(9) 2_865 2_865
O15 Mn1 O5 87.5(8) . 2_865
O14 Mn1 O5 161.4(10) . 2_865
O6 Mn1 O1 158.5(6) . .
O4 Mn1 O1 92.0(9) 2_865 .
O15 Mn1 O1 66.1(8) . .
O14 Mn1 O1 95.6(9) . .
O5 Mn1 O1 66.4(8) 2_865 .
O6 Mn1 O13 156.7(6) . .
O4 Mn1 O13 64.0(8) 2_865 .
O15 Mn1 O13 94.5(9) . .
O14 Mn1 O13 61.4(9) . .
O5 Mn1 O13 100.7(9) 2_865 .
O1 Mn1 O13 44.6(8) . .
O2 P1 O2 179.998(3) 2_865 .
O2 P1 O3 114.2(14) 2_865 .
O2 P1 O3 65.8(14) . .
O2 P1 O3 65.8(14) 2_865 2_865
O2 P1 O3 114.2(14) . 2_865
O3 P1 O3 179.998(2) . 2_865
O2 P1 O1 68.2(15) 2_865 .
O2 P1 O1 111.8(15) . .
O3 P1 O1 72.6(13) . .
O3 P1 O1 107.4(13) 2_865 .
O2 P1 O1 111.8(15) 2_865 2_865
O2 P1 O1 68.2(15) . 2_865
O3 P1 O1 107.4(13) . 2_865
O3 P1 O1 72.6(13) 2_865 2_865
O1 P1 O1 180.0(11) . 2_865
O2 P1 O13 67.2(16) 2_865 2_865
O2 P1 O13 112.8(16) . 2_865
O3 P1 O13 74.3(13) . 2_865
O3 P1 O13 105.7(13) 2_865 2_865
O1 P1 O13 104.3(14) . 2_865
O1 P1 O13 75.7(14) 2_865 2_865
O2 P1 O13 112.8(16) 2_865 .
O2 P1 O13 67.2(16) . .
O3 P1 O13 105.7(13) . .
O3 P1 O13 74.3(13) 2_865 .
O1 P1 O13 75.7(14) . .
O1 P1 O13 104.3(14) 2_865 .
O13 P1 O13 179.998(4) 2_865 .
N12 Ag1 N11 175.0(8) . .
N7 Ag2 N5 172.8(10) 2_756 .
O20 Na1 O20 179.999(1) 2_856 .
O20 Na1 O1W 93.6(8) 2_856 2_856
O20 Na1 O1W 86.4(8) . 2_856
O20 Na1 O1W 86.4(8) 2_856 .
O20 Na1 O1W 93.6(8) . .
O1W Na1 O1W 180.000(1) 2_856 .
O20 Na1 N9 89.2(7) 2_856 1_556
O20 Na1 N9 90.8(7) . 1_556
O1W Na1 N9 96.3(9) 2_856 1_556
O1W Na1 N9 83.7(9) . 1_556
O20 Na1 N9 90.8(7) 2_856 2_855
O20 Na1 N9 89.2(7) . 2_855
O1W Na1 N9 83.7(9) 2_856 2_855
O1W Na1 N9 96.3(9) . 2_855
N9 Na1 N9 179.999(1) 1_556 2_855
C1 N3 N4 107(2) . .
N3 N4 C7 111(2) . .
N3 N4 C9 122(2) . .
C7 N4 C9 127(2) . .
C7 N5 C1 100(2) . .
C7 N5 Ag2 129(2) . .
C1 N5 Ag2 131(2) . .
C6 N6 N8 102(2) . .
C11 N8 N6 108(2) . .
C11 N8 C3 129(2) . .
N6 N8 C3 123(2) . .
C12 N9 N10 102(2) . .
C12 N9 Ag3 117.2(16) . 1_554
N10 N9 Ag3 139.9(15) . 1_554
C12 N9 Na1 117.2(16) . 1_554
N10 N9 Na1 139.9(15) . 1_554
Ag3 N9 Na1 0.0 1_554 1_554
C14 N10 N9 110.4(19) . .
C14 N10 C13 131(2) . .
N9 N10 C13 119(2) . .
C11 N11 C6 100(2) . .
C11 N11 Ag1 128.7(17) . .
C6 N11 Ag1 129.8(16) . .
C12 N12 C14 100.7(18) . .
C12 N12 Ag1 129.0(17) . .
C14 N12 Ag1 130.3(16) . .
P1 O1 O2 52.4(12) . 2_865
P1 O1 O3 52.8(10) . .
O2 O1 O3 90.1(16) 2_865 .
P1 O1 Mo2 129.2(15) . 2_865
O2 O1 Mo2 76.9(13) 2_865 2_865
O3 O1 Mo2 138.4(15) . 2_865
P1 O1 Mo4 123.4(13) . .
O2 O1 Mo4 137.3(16) 2_865 .
O3 O1 Mo4 70.6(12) . .
Mo2 O1 Mo4 92.6(9) 2_865 .
P1 O1 Mn1 120.5(13) . .
O2 O1 Mn1 131.1(17) 2_865 .
O3 O1 Mn1 125.4(15) . .
Mo2 O1 Mn1 90.9(7) 2_865 .
Mo4 O1 Mn1 89.7(9) . .
P1 O2 O3 59.8(13) . .
P1 O2 O13 60.6(13) . .
O3 O2 O13 97.9(19) . .
P1 O2 O1 59.4(12) . 2_865
O3 O2 O1 98.1(19) . 2_865
O13 O2 O1 95.3(16) . 2_865
P1 O2 Mo5 127.9(16) . .
O3 O2 Mo5 68.1(12) . .
O13 O2 Mo5 131.7(17) . .
O1 O2 Mo5 131.4(17) 2_865 .
P1 O3 O2 54.4(12) . .
P1 O3 O1 54.6(11) . .
O2 O3 O1 92.2(17) . .
P1 O3 Mo5 128.3(14) . .
O2 O3 Mo5 73.9(12) . .
O1 O3 Mo5 137.3(15) . .
Mo3 O4 Mo6 138.7(10) . 2_865
Mo3 O4 Mn1 138.7(10) . 2_865
Mo6 O4 Mn1 0.00(13) 2_865 2_865
Mo2 O5 Mo6 132.1(13) . 2_865
Mo2 O5 Mn1 132.1(13) . 2_865
Mo6 O5 Mn1 0.00(12) 2_865 2_865
Mn1 O6 Mo6 180.0 . 2_965
Mn1 O6 Mn1 180.0 . 2_965
Mo6 O6 Mn1 0.00(15) 2_965 2_965
Mo1 O7 Mo5 139.4(10) . .
Mo5 O8 Mo3 138.0(11) . .
Mo1 O9 Mo3 135.0(13) . 2_865
Mo4 O10 Mo3 141.9(12) . .
Mo4 O12 Mo5 140.5(12) . .
P1 O13 O2 52.2(12) . .
P1 O13 Mo1 128.8(15) . .
O2 O13 Mo1 76.7(14) . .
P1 O13 Mo3 121.4(13) . 2_865
O2 O13 Mo3 135.9(17) . 2_865
Mo1 O13 Mo3 93.6(9) . 2_865
P1 O13 Mn1 119.2(14) . .
O2 O13 Mn1 132.5(16) . .
Mo1 O13 Mn1 94.0(8) . .
Mo3 O13 Mn1 90.5(9) 2_865 .
Mo1 O14 Mn1 138.8(13) . .
Mo4 O15 Mn1 135.8(11) . .
Mo5 O16 Mo2 135.4(10) . .
Mo2 O18 Mo4 134.8(13) 2_865 .
Mo2 O19 Mo1 139.3(11) . .
Mo5 O20 Na1 159.6(11) . .
N3 C1 N5 111(3) . .
N8 C3 C4 114(2) . .
C3 C4 C8 115(3) . .
N6 C6 N11 119(3) . .
N5 C7 N4 111(3) . .
C4 C8 N2 117(2) . .
C10 C9 N4 114(2) . .
C9 C10 C13 120(2) . .
N11 C11 N8 111(2) . .
N9 C12 N12 116(2) . .
N10 C13 C10 113.5(18) . .
N10 C14 N12 111(2) . .
C5 N2 N1 112.7(19) . .
C5 N2 C8 130(2) . .
N1 N2 C8 117(2) . .
N2 N1 C2 105(2) . .
N2 C5 N7 108.7(19) . .
C5 N7 C2 101(2) . .
C5 N7 Ag2 132.9(16) . 2_756
C2 N7 Ag2 125.4(18) . 2_756
N1 C2 N7 111(2) . .

loop_
_geom_bond_atom_site_label_1
_geom_bond_atom_site_label_2
_geom_bond_distance
_geom_bond_site_symmetry_2
Mo1 O17 1.665(18) .
Mo1 O14 1.85(2) .
Mo1 O9 1.88(2) .
Mo1 O7 1.887(16) .
Mo1 O19 1.937(17) .
Mo1 O13 2.39(3) .
Mo2 O11 1.660(16) .
Mo2 O5 1.841(19) .
Mo2 O18 1.88(2) 2_865
Mo2 O19 1.932(18) .
Mo2 O16 1.954(17) .
Mo2 O1 2.41(2) 2_865
Mo3 O21 1.640(16) .
Mo3 O4 1.837(19) .
Mo3 O10 1.92(2) .
Mo3 O8 1.939(19) .
Mo3 O9 1.95(2) 2_865
Mo3 O13 2.48(3) 2_865
Mo4 O22 1.676(16) .
Mo4 O15 1.837(18) .
Mo4 O10 1.89(2) .
Mo4 O12 1.896(19) .
Mo4 O18 1.95(2) .
Mo4 O1 2.48(3) .
Mo5 O20 1.685(15) .
Mo5 O8 1.873(18) .
Mo5 O7 1.904(16) .
Mo5 O16 1.906(17) .
Mo5 O12 1.908(19) .
Mo5 O3 2.39(2) .
Mo5 O2 2.48(2) .
Mn1 O6 1.9131(18) .
Mn1 O4 1.949(19) 2_865
Mn1 O15 1.958(19) .
Mn1 O14 1.98(2) .
Mn1 O5 1.99(2) 2_865
Mn1 O1 2.51(2) .
Mn1 O13 2.51(3) .
P1 O2 1.42(2) 2_865
P1 O2 1.42(2) .
P1 O3 1.51(2) .
P1 O3 1.51(2) 2_865
P1 O1 1.54(2) .
P1 O1 1.54(2) 2_865
P1 O13 1.56(2) 2_865
P1 O13 1.56(2) .
Ag1 N12 2.087(18) .
Ag1 N11 2.111(19) .
Ag2 N7 2.05(2) 2_756
Ag2 N5 2.07(2) .
Na1 O20 2.377(15) 2_856
Na1 O20 2.377(15) .
Na1 O1W 2.43(2) 2_856
Na1 O1W 2.43(2) .
Na1 N9 2.61(2) 1_556
Na1 N9 2.61(2) 2_855
N3 C1 1.28(3) .
N3 N4 1.33(3) .
N4 C7 1.39(3) .
N4 C9 1.45(3) .
N5 C7 1.32(4) .
N5 C1 1.56(4) .
N6 C6 1.24(3) .
N6 N8 1.42(3) .
N8 C11 1.34(3) .
N8 C3 1.43(3) .
N9 C12 1.32(3) .
N9 N10 1.38(3) .
N9 Ag3 2.61(2) 1_554
N9 Na1 2.61(2) 1_554
N10 C14 1.31(3) .
N10 C13 1.47(3) .
N11 C11 1.34(3) .
N11 C6 1.39(3) .
N12 C12 1.36(3) .
N12 C14 1.37(3) .
O1 O2 1.66(4) 2_865
O1 O3 1.80(3) .
O1 Mo2 2.41(2) 2_865
O2 O3 1.59(4) .
O2 O13 1.65(4) .
O2 O1 1.66(4) 2_865
O4 Mo6 1.949(19) 2_865
O4 Mn1 1.949(19) 2_865
O5 Mo6 1.99(2) 2_865
O5 Mn1 1.99(2) 2_865
O6 Mo6 1.9131(18) 2_965
O6 Mn1 1.9131(18) 2_965
O9 Mo3 1.95(2) 2_865
O13 Mo3 2.48(3) 2_865
O18 Mo2 1.88(2) 2_865
C3 C4 1.45(4) .
C4 C8 1.49(4) .
C8 N2 1.53(3) .
C9 C10 1.45(3) .
C10 C13 1.49(3) .
N2 C5 1.30(3) .
N2 N1 1.32(3) .
N1 C2 1.34(4) .
C5 N7 1.39(3) .
N7 C2 1.43(3) .
N7 Ag2 2.05(2) 2_756
